data_2209832
loop_
_publ_author_name
'Kawahata, Masatoshi'
'Saito, Noriko'
'Ishikawa, Tsutomu'
'Yamaguchi, Kentaro'

_publ_section_title
;
 (4<i>R</i>,5<i>R</i>)-1,3-Dimethyl-4,5-diphenylimidazolidin-2-one
;
_journal_coeditor_code EZ2015
_journal_issue 8
_journal_name_full 'Acta Crystallographica Section E'
_journal_page_first o3488
_journal_page_last o3489
_journal_paper_doi 10.1107/S1600536806027115
_journal_volume 62
_journal_year 2006
_chemical_formula_iupac 'C17 H18 N2 O'
_chemical_formula_moiety 'C17 H18 N2 O'
_chemical_formula_sum 'C17 H18 N2 O'
_chemical_formula_weight 266.33
_chemical_name_common
;
(4<i>R</i>,5<i>R</i>)-1,3-Dimethyl-
4,5-diphenylimidazolidin-2-one
;
_chemical_name_systematic
;
(4R,5R)-1,3-Dimethyl-4,5-diphenylimidazolidin-2-one
;
_space_group_IT_number 19
_symmetry_cell_setting orthorhombic
_symmetry_space_group_name_Hall 'P 2ac 2ab'
_symmetry_space_group_name_H-M 'P 21 21 21'
_atom_sites_solution_hydrogens geom
_atom_sites_solution_primary direct
_atom_sites_solution_secondary difmap
_audit_creation_method SHELXL-97
_cell_angle_alpha 90.00
_cell_angle_beta 90.00
_cell_angle_gamma 90.00
_cell_formula_units_Z 4
_cell_length_a 10.0509(14)
_cell_length_b 10.3340(15)
_cell_length_c 14.075(2)
_cell_measurement_reflns_used 3626
_cell_measurement_temperature 150
_cell_measurement_theta_max 27.3
_cell_measurement_theta_min 2.4
_cell_volume 1461.9(4)
_computing_cell_refinement SMART
_computing_data_collection 'SMART (Bruker, 1998)'
_computing_data_reduction 'SAINT (Bruker, 1998)'
_computing_molecular_graphics 'ORTEP-3 for Windows (Farrugia, 1997)'
_computing_publication_material SHELXL97
_computing_structure_refinement 'SHELXL97 (Sheldrick, 1997)'
_computing_structure_solution 'SHELXS97 (Sheldrick, 1997)'
_diffrn_ambient_temperature 150
_diffrn_measured_fraction_theta_full 0.998
_diffrn_measured_fraction_theta_max 0.998
_diffrn_measurement_device_type 'Bruker SMART 1000 CCD area-detector'
_diffrn_measurement_method '\f and \w'
_diffrn_radiation_monochromator graphite
_diffrn_radiation_source 'fine-focus sealed tube'
_diffrn_radiation_type MoK\a
_diffrn_radiation_wavelength 0.71073
_diffrn_reflns_av_R_equivalents 0.038
_diffrn_reflns_av_sigmaI/netI 0.030
_diffrn_reflns_limit_h_max 12
_diffrn_reflns_limit_h_min -13
_diffrn_reflns_limit_k_max 11
_diffrn_reflns_limit_k_min -13
_diffrn_reflns_limit_l_max 18
_diffrn_reflns_limit_l_min -11
_diffrn_reflns_number 8831
_diffrn_reflns_theta_full 27.5
_diffrn_reflns_theta_max 27.5
_diffrn_reflns_theta_min 2.4
_diffrn_standards_decay_% 0
_diffrn_standards_number 0
_exptl_absorpt_coefficient_mu 0.076
_exptl_absorpt_correction_type none
_exptl_crystal_colour colourless
_exptl_crystal_density_diffrn 1.210
_exptl_crystal_density_method 'not measured'
_exptl_crystal_description prism
_exptl_crystal_F_000 568
_exptl_crystal_size_max 0.40
_exptl_crystal_size_mid 0.20
_exptl_crystal_size_min 0.20
_refine_diff_density_max 0.15
_refine_diff_density_min -0.17
_refine_ls_abs_structure_details 'Flack (1983)'
_refine_ls_abs_structure_Flack 0(10)
_refine_ls_extinction_method none
_refine_ls_goodness_of_fit_ref 1.18
_refine_ls_hydrogen_treatment constr
_refine_ls_matrix_type full
_refine_ls_number_parameters 183
_refine_ls_number_reflns 1928
_refine_ls_number_restraints 0
_refine_ls_restrained_S_all 1.18
_refine_ls_R_factor_all 0.037
_refine_ls_R_factor_gt 0.032
_refine_ls_shift/su_max 0.000
_refine_ls_shift/su_mean 0.000
_refine_ls_structure_factor_coef Fsqd
_refine_ls_weighting_details 'calc w=1/[\s^2^(Fo^2^)+(0.0407P)^2^+0.0934P] where P=(Fo^2^+2Fc^2^)/3'
_refine_ls_weighting_scheme calc
_refine_ls_wR_factor_gt 0.080
_refine_ls_wR_factor_ref 0.083
_reflns_number_gt 1738
_reflns_number_total 1928
_reflns_threshold_expression I>2\s(I)
_cod_data_source_file ez2015.cif
_cod_data_source_block I
_cod_database_code 2209832
_cod_database_fobs_code 2209832

loop_
_symmetry_equiv_pos_as_xyz
'x, y, z'
'-x+1/2, -y, z+1/2'
'x+1/2, -y+1/2, -z'
'-x, y+1/2, -z+1/2'

loop_
_atom_site_type_symbol
_atom_site_label
_atom_site_fract_x
_atom_site_fract_y
_atom_site_fract_z
_atom_site_U_iso_or_equiv
_atom_site_adp_type
_atom_site_calc_flag
_atom_site_refinement_flags
_atom_site_occupancy
C C1 0.91472(16) 0.33061(15) 0.55799(12) 0.0296(3) Uani d . 1
C C2 0.84530(15) 0.48807(14) 0.45034(11) 0.0272(3) Uani d . 1
C C3 0.94273(15) 0.54948(14) 0.52302(11) 0.0259(3) Uani d . 1
C C4 0.77131(18) 0.25840(17) 0.42709(13) 0.0388(4) Uani d . 1
C C5 1.03408(19) 0.46026(18) 0.67757(13) 0.0401(4) Uani d . 1
C C6 0.89635(15) 0.67952(14) 0.55897(10) 0.0251(3) Uani d . 1
C C7 0.78720(15) 0.68842(15) 0.61992(11) 0.0288(3) Uani d . 1
C C8 0.73946(17) 0.80843(17) 0.64748(11) 0.0320(3) Uani d . 1
C C9 0.80103(19) 0.92042(15) 0.61561(11) 0.0333(4) Uani d . 1
C C10 0.91038(19) 0.91203(16) 0.55703(12) 0.0363(4) Uani d . 1
C C11 0.95813(17) 0.79204(15) 0.52854(11) 0.0325(4) Uani d . 1
C C12 0.87133(16) 0.52816(15) 0.34883(11) 0.0287(3) Uani d . 1
C C13 0.96844(16) 0.46667(16) 0.29501(11) 0.0319(3) Uani d . 1
C C14 0.99630(19) 0.50852(18) 0.20330(12) 0.0393(4) Uani d . 1
C C15 0.9271(2) 0.61198(19) 0.16521(13) 0.0446(5) Uani d . 1
C C16 0.8301(2) 0.67289(19) 0.21787(14) 0.0449(5) Uani d . 1
C C17 0.80174(19) 0.63116(17) 0.30983(13) 0.0374(4) Uani d . 1
N N1 0.86506(13) 0.35024(12) 0.46760(9) 0.0296(3) Uani d . 1
N N2 0.94867(14) 0.44881(12) 0.59496(10) 0.0300(3) Uani d . 1
O O1 0.92646(12) 0.22557(11) 0.59695(9) 0.0383(3) Uani d . 1
H H2 0.7521 0.5120 0.4679 0.033 Uiso calc R 1
H H3 1.0323 0.5592 0.4929 0.031 Uiso calc R 1
H H4A 0.7849 0.2532 0.3582 0.047 Uiso calc R 1
H H4B 0.6802 0.2872 0.4402 0.047 Uiso calc R 1
H H4C 0.7856 0.1729 0.4555 0.047 Uiso calc R 1
H H5A 1.1249 0.4804 0.6571 0.048 Uiso calc R 1
H H5B 1.0011 0.5297 0.7187 0.048 Uiso calc R 1
H H5C 1.0339 0.3784 0.7127 0.048 Uiso calc R 1
H H7 0.7455 0.6119 0.6426 0.035 Uiso calc R 1
H H8 0.6644 0.8140 0.6883 0.038 Uiso calc R 1
H H9 0.7678 1.0027 0.6342 0.040 Uiso calc R 1
H H10 0.9534 0.9887 0.5360 0.044 Uiso calc R 1
H H11 1.0335 0.7871 0.4880 0.039 Uiso calc R 1
H H13 1.0161 0.3956 0.3210 0.038 Uiso calc R 1
H H14 1.0628 0.4661 0.1668 0.047 Uiso calc R 1
H H15 0.9465 0.6410 0.1027 0.053 Uiso calc R 1
H H16 0.7824 0.7436 0.1914 0.054 Uiso calc R 1
H H17 0.7346 0.6734 0.3459 0.045 Uiso calc R 1

loop_
_atom_site_aniso_label
_atom_site_aniso_U_11
_atom_site_aniso_U_22
_atom_site_aniso_U_33
_atom_site_aniso_U_12
_atom_site_aniso_U_13
_atom_site_aniso_U_23
C1 0.0272(7) 0.0245(7) 0.0372(8) 0.0034(6) 0.0052(6) -0.0034(6)
C2 0.0264(7) 0.0219(7) 0.0333(8) -0.0003(6) -0.0003(6) -0.0039(6)
C3 0.0239(7) 0.0234(7) 0.0303(7) 0.0002(6) 0.0013(6) -0.0029(6)
C4 0.0387(9) 0.0289(8) 0.0488(10) -0.0093(7) 0.0013(8) -0.0094(7)
C5 0.0447(10) 0.0365(9) 0.0392(9) 0.0083(8) -0.0134(8) -0.0030(7)
C6 0.0275(7) 0.0217(7) 0.0261(7) 0.0006(6) -0.0033(6) -0.0021(6)
C7 0.0305(8) 0.0246(7) 0.0313(7) -0.0010(6) 0.0016(6) -0.0013(6)
C8 0.0328(8) 0.0321(8) 0.0313(8) 0.0050(7) 0.0006(6) -0.0044(6)
C9 0.0444(9) 0.0238(7) 0.0317(8) 0.0075(7) -0.0068(7) -0.0051(6)
C10 0.0476(10) 0.0224(7) 0.0388(9) -0.0053(7) 0.0011(8) 0.0000(7)
C11 0.0361(8) 0.0282(8) 0.0332(8) -0.0033(7) 0.0053(7) -0.0022(6)
C12 0.0289(7) 0.0255(7) 0.0316(7) -0.0055(6) -0.0055(6) -0.0037(6)
C13 0.0325(8) 0.0298(8) 0.0335(8) -0.0050(7) -0.0027(7) -0.0043(7)
C14 0.0422(9) 0.0417(10) 0.0340(8) -0.0137(8) 0.0004(7) -0.0060(8)
C15 0.0546(12) 0.0448(10) 0.0343(9) -0.0216(9) -0.0100(8) 0.0038(7)
C16 0.0498(11) 0.0351(9) 0.0497(10) -0.0091(9) -0.0197(9) 0.0085(8)
C17 0.0359(9) 0.0310(9) 0.0453(9) -0.0005(7) -0.0078(8) -0.0002(7)
N1 0.0320(7) 0.0216(6) 0.0353(7) -0.0022(5) 0.0011(6) -0.0045(5)
N2 0.0331(7) 0.0239(6) 0.0331(7) 0.0033(5) -0.0040(6) -0.0012(5)
O1 0.0428(7) 0.0239(6) 0.0483(7) 0.0055(5) 0.0021(6) 0.0024(5)

loop_
_atom_type_symbol
_atom_type_description
_atom_type_scat_dispersion_real
_atom_type_scat_dispersion_imag
_atom_type_scat_source
C C 0.0033 0.0000 'International Tables Vol C Tables 4.2.6.8 and 6.1.1.4'
H H 0.0000 0.0000 'International Tables Vol C Tables 4.2.6.8 and 6.1.1.4'
N N 0.0061 0.0000 'International Tables Vol C Tables 4.2.6.8 and 6.1.1.4'
O O 0.0106 0.0000 'International Tables Vol C Tables 4.2.6.8 and 6.1.1.4'

loop_
_geom_angle_atom_site_label_1
_geom_angle_atom_site_label_2
_geom_angle_atom_site_label_3
_geom_angle
_geom_angle_publ_flag
C1 N1 C2 110.24(12) ?
C1 N1 C4 119.96(13) ?
C1 N2 C3 111.30(13) ?
C1 N2 C5 121.63(14) ?
C4 N1 C2 118.94(14) ?
C5 N2 C3 121.64(14) ?
C6 C3 C2 112.96(12) ?
C6 C11 C10 120.33(15) ?
C7 C6 C3 120.49(13) ?
C7 C8 C9 120.13(15) ?
C8 C7 C6 120.23(15) ?
C9 C10 C11 120.33(15) ?
C10 C9 C8 119.83(15) ?
C11 C6 C3 120.32(13) ?
C11 C6 C7 119.13(14) ?
C12 C2 C3 113.71(12) ?
C12 C17 C16 120.12(18) ?
C13 C12 C2 120.80(15) ?
C14 C13 C12 120.37(16) ?
C15 C14 C13 119.92(17) ?
C15 C16 C17 120.21(18) ?
C16 C15 C14 120.05(17) ?
C17 C12 C2 119.84(15) ?
C17 C12 C13 119.31(15) ?
N1 C1 N2 107.98(13) yes
N1 C1 O1 125.35(15) yes
N1 C2 C3 101.75(12) ?
N1 C2 C12 113.69(13) ?
N2 C1 O1 126.67(15) yes
N2 C3 C2 101.10(12) ?
N2 C3 C6 114.61(13) ?
C2 C3 H3 109.3 ?
C3 C2 H2 109.1 ?
C6 C3 H3 109.3 ?
C6 C7 H7 119.9 ?
C6 C11 H11 119.8 ?
C7 C8 H8 119.9 ?
C8 C7 H7 119.9 ?
C8 C9 H9 120.1 ?
C9 C8 H8 119.9 ?
C9 C10 H10 119.8 ?
C10 C9 H9 120.1 ?
C10 C11 H11 119.8 ?
C11 C10 H10 119.8 ?
C12 C2 H2 109.1 ?
C12 C13 H13 119.8 ?
C12 C17 H17 119.9 ?
C13 C14 H14 120.0 ?
C14 C13 H13 119.8 ?
C14 C15 H15 120.0 ?
C15 C14 H14 120.0 ?
C15 C16 H16 119.9 ?
C16 C15 H15 120.0 ?
C16 C17 H17 119.9 ?
C17 C16 H16 119.9 ?
N1 C2 H2 109.1 ?
N1 C4 H4A 109.5 ?
N1 C4 H4B 109.5 ?
N1 C4 H4C 109.5 ?
N2 C3 H3 109.3 ?
N2 C5 H5A 109.5 ?
N2 C5 H5B 109.5 ?
N2 C5 H5C 109.5 ?
H4A C4 H4B 109.5 ?
H4A C4 H4C 109.5 ?
H4B C4 H4C 109.5 ?
H5B C5 H5A 109.5 ?
H5C C5 H5A 109.5 ?
H5C C5 H5B 109.5 ?

loop_
_geom_bond_atom_site_label_1
_geom_bond_atom_site_label_2
_geom_bond_distance
_geom_bond_publ_flag
C3 C2 1.552(2) ?
C6 C3 1.510(2) ?
C6 C7 1.396(2) ?
C6 C11 1.386(2) ?
C7 C8 1.385(2) ?
C9 C8 1.387(2) ?
C9 C10 1.377(3) ?
C11 C10 1.389(2) ?
C12 C2 1.510(2) ?
C12 C13 1.389(2) ?
C12 C17 1.387(2) ?
C13 C14 1.390(2) ?
C15 C14 1.384(3) ?
C15 C16 1.377(3) ?
C17 C16 1.394(3) ?
N1 C1 1.382(2) yes
N1 C2 1.458(2) ?
N1 C4 1.454(2) ?
N2 C1 1.371(2) yes
N2 C3 1.453(2) ?
N2 C5 1.450(2) ?
O1 C1 1.222(2) yes
C2 H2 1.0000 ?
C3 H3 1.0000 ?
C4 H4A 0.9800 ?
C4 H4B 0.9800 ?
C4 H4C 0.9800 ?
C5 H5A 0.9800 ?
C5 H5B 0.9800 ?
C5 H5C 0.9800 ?
C7 H7 0.9500 ?
C8 H8 0.9500 ?
C9 H9 0.9500 ?
C10 H10 0.9500 ?
C11 H11 0.9500 ?
C13 H13 0.9500 ?
C14 H14 0.9500 ?
C15 H15 0.9500 ?
C16 H16 0.9500 ?
C17 H17 0.9500 ?

loop_
_geom_torsion_atom_site_label_1
_geom_torsion_atom_site_label_2
_geom_torsion_atom_site_label_3
_geom_torsion_atom_site_label_4
_geom_torsion
C1 N1 C2 C12 145.69(13)
C1 N1 C2 C3 23.02(16)
C1 N2 C3 C2 23.00(16)
C1 N2 C3 C6 144.81(13)
C2 C12 C17 C16 176.70(15)
C2 C12 C13 C14 -176.74(14)
C2 N1 C1 N2 -9.64(17)
C2 N1 C1 O1 170.76(16)
C3 C6 C7 C8 -175.57(15)
C3 C6 C11 C10 176.07(15)
C3 N2 C1 N1 -9.61(17)
C3 N2 C1 O1 169.98(16)
C4 N1 C1 N2 -153.53(14)
C4 N1 C1 O1 26.9(2)
C4 N1 C2 C3 167.33(13)
C4 N1 C2 C12 -70.00(19)
C5 N2 C1 N1 -163.96(15)
C5 N2 C1 O1 15.6(3)
C5 N2 C3 C2 177.34(14)
C5 N2 C3 C6 -60.8(2)
C6 C3 C2 C12 87.93(16)
C6 C3 C2 N1 -149.42(13)
C6 C7 C8 C9 -0.9(2)
C6 C11 C10 C9 -0.1(3)
C7 C6 C3 C2 70.74(18)
C7 C6 C3 N2 -44.35(19)
C7 C6 C11 C10 -1.2(2)
C8 C9 C10 C11 1.0(3)
C10 C9 C8 C7 -0.5(2)
C11 C6 C3 C2 -106.45(16)
C11 C6 C3 N2 138.46(15)
C11 C6 C7 C8 1.7(2)
C12 C13 C14 C15 0.0(2)
C12 C17 C16 C15 0.1(3)
C13 C12 C2 C3 82.49(17)
C13 C12 C2 N1 -33.3(2)
C13 C12 C17 C16 -0.5(2)
C14 C15 C16 C17 0.3(3)
C16 C15 C14 C13 -0.4(3)
C17 C12 C2 C3 -94.71(17)
C17 C12 C2 N1 149.47(15)
C17 C12 C13 C14 0.5(2)
N2 C3 C2 C12 -149.12(13)
N2 C3 C2 N1 -26.46(14)

loop_
_cod_related_entry_id
_cod_related_entry_database
_cod_related_entry_code
1 ChemSpider 21178998
